data_4121672
loop_
_publ_author_name
'Lipke, Mark C.'
'Neumeyer, Felix'
'Tilley, T. Don'

_publ_section_title
;
 Interconversion of \h(3)-H2SiRR' \s-Complexes and 16-Electron Silylene
 Complexes via Reversible H-H or C-H Elimination.
;
_journal_issue 16
_journal_name_full 'Journal of the American Chemical Society'
_journal_page_first 6092
_journal_page_last 6102
_journal_paper_doi 10.1021/ja501803w
_journal_volume 136
_journal_year 2014
_chemical_formula_moiety 'C72 H73 B N P3 Ru Si'
_chemical_formula_sum 'C72 H73 B N P3 Ru Si'
_chemical_formula_weight 1185.20
_chemical_name_systematic
; 
 ? 
;
_space_group_IT_number 2
_symmetry_cell_setting triclinic
_symmetry_space_group_name_Hall '-P 1'
_symmetry_space_group_name_H-M 'P -1'
_atom_sites_solution_hydrogens geom
_atom_sites_solution_primary direct
_atom_sites_solution_secondary difmap
_audit_creation_method SHELXL-97
_cell_angle_alpha 87.716(2)
_cell_angle_beta 89.078(2)
_cell_angle_gamma 61.844(2)
_cell_formula_units_Z 2
_cell_length_a 14.8682(10)
_cell_length_b 15.3817(9)
_cell_length_c 16.0142(11)
_cell_measurement_reflns_used 6240
_cell_measurement_temperature 100(2)
_cell_measurement_theta_max 25.344
_cell_measurement_theta_min 2.538
_cell_volume 3226.4(4)
_computing_cell_refinement 'Bruker APEX2 v. 2009.1'
_computing_data_collection 'Bruker APEX2 v. 2009.1'
_computing_data_reduction 'Bruker APEX2 v. 2009.1'
_computing_structure_refinement 'SHELXL-97 (Sheldrick, 2008)'
_computing_structure_solution 'SHELXS-97 (Sheldrick, 2008)'
_diffrn_ambient_temperature 100(2)
_diffrn_detector_area_resol_mean 8.366
_diffrn_measured_fraction_theta_full 0.992
_diffrn_measured_fraction_theta_max 0.992
_diffrn_measurement_device_type 'Bruker APEX I'
_diffrn_measurement_method 'w/ and f/ scans'
_diffrn_radiation_monochromator graphite
_diffrn_radiation_source 'fine-focus sealed tube'
_diffrn_radiation_type MoK\a
_diffrn_radiation_wavelength 0.71073
_diffrn_reflns_av_R_equivalents 0.0557
_diffrn_reflns_av_sigmaI/netI 0.1209
_diffrn_reflns_limit_h_max 17
_diffrn_reflns_limit_h_min -17
_diffrn_reflns_limit_k_max 18
_diffrn_reflns_limit_k_min -12
_diffrn_reflns_limit_l_max 19
_diffrn_reflns_limit_l_min -19
_diffrn_reflns_number 22066
_diffrn_reflns_theta_full 25.43
_diffrn_reflns_theta_max 25.43
_diffrn_reflns_theta_min 1.27
_exptl_absorpt_coefficient_mu 0.375
_exptl_absorpt_correction_T_max 1
_exptl_absorpt_correction_T_min 0.9815
_exptl_absorpt_correction_type multi-scan
_exptl_absorpt_process_details 'Blessing, 1995'
_exptl_crystal_colour orange
_exptl_crystal_density_diffrn 1.220
_exptl_crystal_density_meas ?
_exptl_crystal_density_method 'not measured'
_exptl_crystal_description plate
_exptl_crystal_F_000 1106
_exptl_crystal_size_max 0.05
_exptl_crystal_size_mid 0.04
_exptl_crystal_size_min 0.01
_platon_squeeze_details
;
;
_refine_diff_density_max 0.568
_refine_diff_density_min -0.566
_refine_diff_density_rms 0.104
_refine_ls_extinction_method none
_refine_ls_goodness_of_fit_ref 0.929
_refine_ls_hydrogen_treatment mixed
_refine_ls_matrix_type full
_refine_ls_number_parameters 723
_refine_ls_number_reflns 11828
_refine_ls_number_restraints 0
_refine_ls_restrained_S_all 0.929
_refine_ls_R_factor_all 0.0973
_refine_ls_R_factor_gt 0.0545
_refine_ls_shift/su_max 0.070
_refine_ls_shift/su_mean 0.000
_refine_ls_structure_factor_coef Fsqd
_refine_ls_weighting_details 'calc w=1/[\s^2^(Fo^2^)+(0.0524P)^2^+0.0000P] where P=(Fo^2^+2Fc^2^)/3'
_refine_ls_weighting_scheme calc
_refine_ls_wR_factor_gt 0.1093
_refine_ls_wR_factor_ref 0.1217
_reflns_number_gt 7623
_reflns_number_total 11828
_reflns_threshold_expression >2sigma(I)
_cod_data_source_file ja501803w_si_003.cif
_cod_data_source_block shelxl
_cod_depositor_comments
;Adding full bibliography for 4121672--4121674.cif.

The following automatic conversions were performed:

'_exptl_crystal_density_meas' value 'not measured' was changed to '?'
- the value is perceived as not measured.

Automatic conversion script
Id: cif_fix_values 3008 2015-01-20 13:52:24Z robertas 
;
_cod_original_cell_volume 3226.5(4)
_cod_database_code 4121672

loop_
_symmetry_equiv_pos_as_xyz
'x, y, z'
'-x, -y, -z'

loop_
_atom_site_label
_atom_site_type_symbol
_atom_site_fract_x
_atom_site_fract_y
_atom_site_fract_z
_atom_site_U_iso_or_equiv
_atom_site_adp_type
_atom_site_occupancy
_atom_site_symmetry_multiplicity
_atom_site_calc_flag
_atom_site_refinement_flags
Ru1 Ru 0.69633(3) 0.65094(2) 0.72323(2) 0.01172(10) Uani 1 1 d .
P1 P 0.57594(9) 0.82624(8) 0.72826(7) 0.0133(3) Uani 1 1 d .
P3 P 0.56085(9) 0.62457(8) 0.77790(7) 0.0127(3) Uani 1 1 d .
P2 P 0.63541(8) 0.65379(7) 0.58822(7) 0.0118(2) Uani 1 1 d .
Si1 Si 0.83767(10) 0.66644(9) 0.75704(9) 0.0239(3) Uani 1 1 d .
C23 C 0.7533(3) 0.7287(3) 0.5088(3) 0.0158(10) Uani 1 1 d .
H23 H 0.8042 0.6856 0.5474 0.019 Uiso 1 1 calc R
C109 C 0.6469(3) 0.5721(3) 0.9395(3) 0.0194(11) Uani 1 1 d .
H109 H 0.7101 0.5553 0.9125 0.023 Uiso 1 1 calc R
C47 C 0.9256(3) 0.3293(3) 0.7399(3) 0.0171(10) Uani 1 1 d .
C36 C 0.4733(3) 0.4267(3) 0.6871(3) 0.0199(11) Uani 1 1 d .
H36 H 0.4174 0.4294 0.6570 0.024 Uiso 1 1 calc R
C10 C 0.5118(3) 0.8705(3) 0.8287(3) 0.0142(10) Uani 1 1 d .
C35 C 0.4741(3) 0.5135(3) 0.7075(3) 0.0177(10) Uani 1 1 d .
H35 H 0.4178 0.5752 0.6918 0.021 Uiso 1 1 calc R
C22 C 0.6579(3) 0.7337(3) 0.5113(3) 0.0122(9) Uani 1 1 d .
C24 C 0.7764(4) 0.7851(3) 0.4511(3) 0.0205(11) Uani 1 1 d .
H24 H 0.8428 0.7795 0.4495 0.025 Uiso 1 1 calc R
C34 C 0.5553(3) 0.5121(3) 0.7505(3) 0.0129(9) Uani 1 1 d .
C1 C 0.3094(3) 0.8327(3) 0.6258(3) 0.0139(10) Uani 1 1 d .
C66 C 0.9040(4) 0.8997(3) 0.7398(3) 0.0285(12) Uani 1 1 d .
H66 H 0.9314 0.9247 0.6969 0.034 Uiso 1 1 calc R
N1 N 0.8474(3) 0.4256(2) 0.7237(2) 0.0152(8) Uani 1 1 d .
C58 C 1.1632(3) 0.3819(3) 0.7913(3) 0.0223(11) Uani 1 1 d .
C9 C 0.4366(3) 0.7232(3) 0.7486(3) 0.0142(10) Uani 1 1 d .
H9A H 0.3872 0.6970 0.7513 0.017 Uiso 1 1 calc R
H9B H 0.4154 0.7750 0.7903 0.017 Uiso 1 1 calc R
C104 C 0.5586(3) 0.6080(3) 0.8921(3) 0.0158(10) Uani 1 1 d .
C2 C 0.2762(3) 0.8462(3) 0.5432(3) 0.0199(11) Uani 1 1 d .
H2 H 0.3256 0.8217 0.5000 0.024 Uiso 1 1 calc R
C33 C 0.6576(3) 0.4687(3) 0.5471(3) 0.0190(10) Uani 1 1 d .
H33 H 0.6147 0.4766 0.5939 0.023 Uiso 1 1 calc R
C3 C 0.1732(4) 0.8941(3) 0.5218(3) 0.0225(11) Uani 1 1 d .
H3 H 0.1536 0.9010 0.4647 0.027 Uiso 1 1 calc R
C27 C 0.5851(3) 0.7966(3) 0.4542(3) 0.0205(11) Uani 1 1 d .
H27 H 0.5196 0.7999 0.4535 0.025 Uiso 1 1 calc R
C16 C 0.6161(3) 0.9207(3) 0.7030(3) 0.0159(10) Uani 1 1 d .
C28 C 0.6893(3) 0.5390(3) 0.5291(3) 0.0137(9) Uani 1 1 d .
C54 C 0.9051(4) 0.3672(3) 0.8934(3) 0.0246(11) Uani 1 1 d .
H54A H 0.9003 0.4320 0.8802 0.037 Uiso 1 1 calc R
H54B H 0.9446 0.3393 0.9450 0.037 Uiso 1 1 calc R
H54C H 0.8365 0.3743 0.9009 0.037 Uiso 1 1 calc R
C65 C 0.8951(3) 0.8155(3) 0.7258(3) 0.0223(11) Uani 1 1 d .
C8 C 0.4998(3) 0.6932(3) 0.5841(3) 0.0135(9) Uani 1 1 d .
H8A H 0.4745 0.7213 0.5274 0.016 Uiso 1 1 calc R
H8B H 0.4896 0.6343 0.5927 0.016 Uiso 1 1 calc R
C57 C 1.1158(3) 0.4096(3) 0.7144(3) 0.0201(11) Uani 1 1 d .
H57 H 1.1486 0.3694 0.6684 0.024 Uiso 1 1 calc R
C32 C 0.6871(3) 0.3875(3) 0.4986(3) 0.0177(10) Uani 1 1 d .
H32 H 0.6628 0.3413 0.5112 0.021 Uiso 1 1 calc R
C103 C 0.6357(3) 0.4196(3) 0.7743(3) 0.0173(10) Uani 1 1 d .
H103 H 0.6917 0.4161 0.8047 0.021 Uiso 1 1 calc R
C29 C 0.7556(3) 0.5227(3) 0.4620(3) 0.0179(10) Uani 1 1 d .
H29 H 0.7801 0.5686 0.4492 0.022 Uiso 1 1 calc R
C5 C 0.1300(3) 0.9222(3) 0.6643(3) 0.0259(11) Uani 1 1 d .
H5 H 0.0801 0.9489 0.7068 0.031 Uiso 1 1 calc R
C46 C 0.7892(3) 0.5104(3) 0.7222(3) 0.0125(9) Uani 1 1 d .
C52 C 0.9574(3) 0.2995(3) 0.8228(3) 0.0189(10) Uani 1 1 d .
C20 C 0.6693(3) 1.0051(3) 0.5989(3) 0.0208(11) Uani 1 1 d .
H20 H 0.6874 1.0120 0.5428 0.025 Uiso 1 1 calc R
C102 C 0.6350(4) 0.3335(3) 0.7545(3) 0.0207(11) Uani 1 1 d .
H102 H 0.6905 0.2717 0.7711 0.025 Uiso 1 1 calc R
C30 C 0.7864(3) 0.4409(3) 0.4133(3) 0.0175(10) Uani 1 1 d .
H30 H 0.8312 0.4313 0.3676 0.021 Uiso 1 1 calc R
C31 C 0.7518(3) 0.3733(3) 0.4317(3) 0.0184(10) Uani 1 1 d .
H31 H 0.7725 0.3172 0.3984 0.022 Uiso 1 1 calc R
C48 C 0.9690(3) 0.2674(3) 0.6731(3) 0.0182(10) Uani 1 1 d .
C15 C 0.5498(3) 0.8160(3) 0.9020(3) 0.0184(10) Uani 1 1 d .
H15 H 0.6100 0.7543 0.9003 0.022 Uiso 1 1 calc R
C105 C 0.4683(4) 0.6309(3) 0.9336(3) 0.0236(11) Uani 1 1 d .
H105 H 0.4070 0.6539 0.9023 0.028 Uiso 1 1 calc R
C71 C 0.9309(4) 0.7674(3) 0.6438(3) 0.0263(12) Uani 1 1 d .
H71A H 0.8738 0.7664 0.6148 0.039 Uiso 1 1 calc R
H71B H 0.9854 0.6997 0.6534 0.039 Uiso 1 1 calc R
H71C H 0.9570 0.8047 0.6093 0.039 Uiso 1 1 calc R
C101 C 0.5542(4) 0.3365(3) 0.7107(3) 0.0253(12) Uani 1 1 d .
H101 H 0.5542 0.2770 0.6970 0.030 Uiso 1 1 calc R
C68 C 0.8356(4) 0.9105(3) 0.8755(3) 0.0306(12) Uani 1 1 d .
H68 H 0.8172 0.9413 0.9278 0.037 Uiso 1 1 calc R
C56 C 1.0220(3) 0.4938(3) 0.7005(3) 0.0172(10) Uani 1 1 d .
C25 C 0.7022(4) 0.8490(3) 0.3967(3) 0.0264(12) Uani 1 1 d .
H25 H 0.7169 0.8892 0.3582 0.032 Uiso 1 1 calc R
C64 C 0.8521(3) 0.7783(3) 0.7874(3) 0.0178(10) Uani 1 1 d .
C19 C 0.6700(4) 1.0667(3) 0.6580(3) 0.0227(11) Uani 1 1 d .
H19 H 0.6891 1.1161 0.6428 0.027 Uiso 1 1 calc R
C14 C 0.5026(4) 0.8485(3) 0.9780(3) 0.0229(11) Uani 1 1 d .
H14 H 0.5305 0.8093 1.0275 0.028 Uiso 1 1 calc R
C61 C 0.9820(3) 0.5149(3) 0.6119(3) 0.0221(11) Uani 1 1 d .
H61A H 0.9095 0.5325 0.6120 0.033 Uiso 1 1 calc R
H61B H 1.0201 0.4561 0.5790 0.033 Uiso 1 1 calc R
H61C H 0.9905 0.5699 0.5871 0.033 Uiso 1 1 calc R
C55 C 0.9713(3) 0.5551(3) 0.7667(3) 0.0169(10) Uani 1 1 d .
C107 C 0.5529(4) 0.5862(3) 1.0653(3) 0.0302(13) Uani 1 1 d .
H107 H 0.5506 0.5798 1.1244 0.036 Uiso 1 1 calc R
C6 C 0.2318(3) 0.8746(3) 0.6853(3) 0.0231(11) Uani 1 1 d .
H6 H 0.2502 0.8698 0.7425 0.028 Uiso 1 1 calc R
C17 C 0.6170(4) 0.9843(3) 0.7617(3) 0.0229(11) Uani 1 1 d .
H17 H 0.5993 0.9779 0.8180 0.027 Uiso 1 1 calc R
C7 C 0.4687(3) 0.8600(3) 0.6576(3) 0.0145(10) Uani 1 1 d .
H7A H 0.4110 0.9226 0.6755 0.017 Uiso 1 1 calc R
H7B H 0.4886 0.8720 0.6008 0.017 Uiso 1 1 calc R
C11 C 0.4243(3) 0.9619(3) 0.8335(3) 0.0218(11) Uani 1 1 d .
H11 H 0.3974 1.0017 0.7841 0.026 Uiso 1 1 calc R
C73 C 0.7742(4) 0.7986(3) 0.9347(3) 0.0274(12) Uani 1 1 d .
H73A H 0.8178 0.7815 0.9843 0.041 Uiso 1 1 calc R
H73B H 0.7663 0.7414 0.9197 0.041 Uiso 1 1 calc R
H73C H 0.7071 0.8538 0.9466 0.041 Uiso 1 1 calc R
C4 C 0.0996(3) 0.9316(3) 0.5823(3) 0.0241(11) Uani 1 1 d .
H4 H 0.0293 0.9634 0.5679 0.029 Uiso 1 1 calc R
C69 C 0.8225(3) 0.8277(3) 0.8631(3) 0.0211(11) Uani 1 1 d .
B1 B 0.4291(4) 0.7757(3) 0.6531(3) 0.0154(11) Uani 1 1 d .
C12 C 0.3768(4) 0.9948(3) 0.9084(3) 0.0278(12) Uani 1 1 d .
H12 H 0.3172 1.0570 0.9102 0.033 Uiso 1 1 calc R
C50 C 1.0831(4) 0.1432(3) 0.7721(3) 0.0309(13) Uani 1 1 d .
H50 H 1.1382 0.0791 0.7829 0.037 Uiso 1 1 calc R
C60 C 1.0193(3) 0.5280(3) 0.8457(3) 0.0207(11) Uani 1 1 d .
C51 C 1.0372(4) 0.2056(3) 0.8378(3) 0.0278(12) Uani 1 1 d .
H51 H 1.0608 0.1836 0.8934 0.033 Uiso 1 1 calc R
C62 C 1.2635(4) 0.2903(4) 0.8040(3) 0.0434(15) Uani 1 1 d .
H62A H 1.3186 0.3081 0.8040 0.065 Uiso 1 1 calc R
H62B H 1.2743 0.2455 0.7586 0.065 Uiso 1 1 calc R
H62C H 1.2629 0.2576 0.8576 0.065 Uiso 1 1 calc R
C21 C 0.6421(3) 0.9324(3) 0.6213(3) 0.0199(11) Uani 1 1 d .
H21 H 0.6412 0.8901 0.5800 0.024 Uiso 1 1 calc R
C13 C 0.4149(4) 0.9380(3) 0.9819(3) 0.0277(12) Uani 1 1 d .
H13 H 0.3812 0.9603 1.0337 0.033 Uiso 1 1 calc R
C18 C 0.6435(4) 1.0574(3) 0.7386(3) 0.0257(12) Uani 1 1 d .
H18 H 0.6432 1.1010 0.7791 0.031 Uiso 1 1 calc R
C108 C 0.6447(4) 0.5603(3) 1.0257(3) 0.0269(12) Uani 1 1 d .
H108 H 0.7061 0.5347 1.0573 0.032 Uiso 1 1 calc R
C49 C 1.0490(4) 0.1739(3) 0.6920(3) 0.0258(12) Uani 1 1 d .
H49 H 1.0810 0.1301 0.6479 0.031 Uiso 1 1 calc R
C53 C 0.9320(4) 0.2990(3) 0.5857(3) 0.0239(11) Uani 1 1 d .
H53A H 0.9573 0.2410 0.5512 0.036 Uiso 1 1 calc R
H53B H 0.9571 0.3438 0.5634 0.036 Uiso 1 1 calc R
H53C H 0.8572 0.3331 0.5851 0.036 Uiso 1 1 calc R
C26 C 0.6075(4) 0.8552(3) 0.3974(3) 0.0294(12) Uani 1 1 d .
H26 H 0.5568 0.8994 0.3593 0.035 Uiso 1 1 calc R
C59 C 1.1134(3) 0.4429(3) 0.8564(3) 0.0239(11) Uani 1 1 d .
H59 H 1.1441 0.4265 0.9102 0.029 Uiso 1 1 calc R
C63 C 0.9727(4) 0.5889(3) 0.9204(3) 0.0282(12) Uani 1 1 d .
H63A H 0.9630 0.6559 0.9090 0.042 Uiso 1 1 calc R
H63B H 1.0181 0.5591 0.9687 0.042 Uiso 1 1 calc R
H63C H 0.9066 0.5916 0.9323 0.042 Uiso 1 1 calc R
C106 C 0.4651(4) 0.6209(3) 1.0192(3) 0.0312(13) Uani 1 1 d .
H106 H 0.4019 0.6383 1.0464 0.037 Uiso 1 1 calc R
C67 C 0.8743(4) 0.9486(4) 0.8144(4) 0.0340(13) Uani 1 1 d .
C72 C 0.8815(4) 1.0426(4) 0.8249(4) 0.0454(16) Uani 1 1 d .
H72A H 0.8207 1.0905 0.8538 0.068 Uiso 1 1 calc R
H72B H 0.8861 1.0704 0.7698 0.068 Uiso 1 1 calc R
H72C H 0.9424 1.0278 0.8577 0.068 Uiso 1 1 calc R
H1 H 0.785(4) 0.672(3) 0.701(3) 0.055 Uiso 1 1 d .

loop_
_atom_site_aniso_label
_atom_site_aniso_U_11
_atom_site_aniso_U_22
_atom_site_aniso_U_33
_atom_site_aniso_U_23
_atom_site_aniso_U_13
_atom_site_aniso_U_12
Ru1 0.0117(2) 0.01006(18) 0.0137(2) -0.00084(14) 0.00047(15) -0.00538(15)
P1 0.0129(6) 0.0117(6) 0.0159(7) -0.0004(5) 0.0007(5) -0.0063(5)
P3 0.0160(6) 0.0116(5) 0.0117(6) -0.0008(5) 0.0004(5) -0.0074(5)
P2 0.0113(6) 0.0096(5) 0.0133(6) 0.0002(5) 0.0004(5) -0.0039(5)
Si1 0.0141(7) 0.0166(7) 0.0405(9) -0.0093(6) -0.0034(6) -0.0061(6)
C23 0.013(2) 0.014(2) 0.016(3) -0.0003(19) -0.002(2) -0.003(2)
C109 0.019(3) 0.019(2) 0.021(3) -0.001(2) 0.001(2) -0.010(2)
C47 0.012(2) 0.014(2) 0.026(3) 0.001(2) -0.001(2) -0.006(2)
C36 0.023(3) 0.024(3) 0.019(3) -0.006(2) 0.003(2) -0.015(2)
C10 0.014(2) 0.015(2) 0.018(3) -0.0094(19) 0.005(2) -0.010(2)
C35 0.025(3) 0.016(2) 0.017(3) 0.0001(19) 0.002(2) -0.013(2)
C22 0.013(2) 0.009(2) 0.013(2) -0.0006(18) 0.0005(19) -0.0036(19)
C24 0.026(3) 0.017(2) 0.018(3) -0.001(2) 0.006(2) -0.010(2)
C34 0.020(3) 0.011(2) 0.007(2) 0.0011(17) 0.0034(19) -0.007(2)
C1 0.015(2) 0.009(2) 0.020(3) -0.0007(18) -0.001(2) -0.0068(19)
C66 0.029(3) 0.030(3) 0.035(3) -0.004(2) 0.001(2) -0.021(3)
N1 0.017(2) 0.014(2) 0.014(2) -0.0052(16) -0.0003(17) -0.0067(18)
C58 0.014(3) 0.020(2) 0.026(3) 0.004(2) -0.002(2) -0.003(2)
C9 0.016(2) 0.011(2) 0.018(3) -0.0041(18) 0.0020(19) -0.0078(19)
C104 0.024(3) 0.013(2) 0.010(2) -0.0004(18) 0.001(2) -0.008(2)
C2 0.015(3) 0.017(2) 0.025(3) 0.001(2) 0.002(2) -0.005(2)
C33 0.022(3) 0.018(2) 0.017(3) 0.000(2) 0.003(2) -0.010(2)
C3 0.024(3) 0.024(3) 0.017(3) 0.008(2) -0.005(2) -0.009(2)
C27 0.019(3) 0.028(3) 0.015(3) 0.003(2) -0.002(2) -0.012(2)
C16 0.015(2) 0.011(2) 0.023(3) -0.0042(19) 0.001(2) -0.007(2)
C28 0.012(2) 0.013(2) 0.012(2) -0.0008(18) -0.0008(19) -0.0025(19)
C54 0.031(3) 0.022(3) 0.018(3) 0.004(2) -0.005(2) -0.011(2)
C65 0.014(3) 0.026(3) 0.031(3) -0.006(2) -0.002(2) -0.012(2)
C8 0.015(2) 0.013(2) 0.013(2) 0.0022(18) -0.0053(19) -0.0060(19)
C57 0.021(3) 0.018(2) 0.018(3) -0.003(2) 0.008(2) -0.006(2)
C32 0.020(3) 0.013(2) 0.022(3) -0.0013(19) 0.000(2) -0.009(2)
C103 0.021(3) 0.022(2) 0.014(3) 0.0043(19) 0.000(2) -0.014(2)
C29 0.020(3) 0.017(2) 0.019(3) -0.001(2) 0.000(2) -0.011(2)
C5 0.010(2) 0.036(3) 0.023(3) -0.010(2) 0.002(2) -0.003(2)
C46 0.015(2) 0.019(2) 0.008(2) -0.0014(19) 0.0000(19) -0.012(2)
C52 0.024(3) 0.018(2) 0.018(3) 0.002(2) -0.004(2) -0.013(2)
C20 0.023(3) 0.016(2) 0.024(3) 0.000(2) 0.004(2) -0.010(2)
C102 0.026(3) 0.010(2) 0.022(3) -0.0010(19) 0.001(2) -0.005(2)
C30 0.017(3) 0.018(2) 0.013(2) -0.0024(19) 0.006(2) -0.005(2)
C31 0.017(3) 0.016(2) 0.019(3) -0.0074(19) -0.002(2) -0.005(2)
C48 0.014(2) 0.014(2) 0.025(3) 0.002(2) 0.000(2) -0.005(2)
C15 0.019(3) 0.018(2) 0.023(3) -0.002(2) 0.001(2) -0.013(2)
C105 0.026(3) 0.026(3) 0.022(3) 0.002(2) 0.000(2) -0.016(2)
C71 0.027(3) 0.030(3) 0.029(3) -0.004(2) 0.000(2) -0.019(2)
C101 0.037(3) 0.017(2) 0.029(3) -0.005(2) 0.002(2) -0.018(2)
C68 0.030(3) 0.035(3) 0.034(3) -0.015(2) 0.006(3) -0.020(3)
C56 0.018(3) 0.017(2) 0.019(3) -0.0008(19) -0.001(2) -0.009(2)
C25 0.035(3) 0.021(3) 0.024(3) 0.008(2) 0.003(2) -0.015(2)
C64 0.014(2) 0.015(2) 0.025(3) -0.004(2) -0.001(2) -0.007(2)
C19 0.028(3) 0.018(2) 0.027(3) 0.003(2) 0.003(2) -0.015(2)
C14 0.028(3) 0.029(3) 0.019(3) -0.004(2) -0.001(2) -0.018(2)
C61 0.018(3) 0.025(3) 0.023(3) -0.006(2) 0.005(2) -0.009(2)
C55 0.016(2) 0.023(2) 0.016(3) -0.002(2) 0.000(2) -0.013(2)
C107 0.052(4) 0.029(3) 0.015(3) 0.000(2) 0.002(3) -0.024(3)
C6 0.019(3) 0.029(3) 0.020(3) -0.004(2) -0.001(2) -0.010(2)
C17 0.036(3) 0.021(2) 0.020(3) 0.004(2) -0.001(2) -0.020(2)
C7 0.016(2) 0.011(2) 0.013(2) -0.0048(18) 0.0009(19) -0.0035(19)
C11 0.024(3) 0.020(2) 0.018(3) -0.005(2) -0.001(2) -0.007(2)
C73 0.022(3) 0.028(3) 0.033(3) -0.016(2) 0.006(2) -0.012(2)
C4 0.011(2) 0.024(3) 0.033(3) 0.002(2) -0.003(2) -0.004(2)
C69 0.014(2) 0.023(3) 0.028(3) -0.009(2) 0.002(2) -0.010(2)
B1 0.015(3) 0.015(3) 0.015(3) -0.003(2) 0.003(2) -0.006(2)
C12 0.023(3) 0.023(3) 0.027(3) -0.010(2) 0.001(2) -0.001(2)
C50 0.025(3) 0.017(3) 0.039(4) 0.007(2) 0.004(3) -0.001(2)
C60 0.017(3) 0.023(2) 0.024(3) -0.003(2) -0.002(2) -0.011(2)
C51 0.022(3) 0.031(3) 0.026(3) 0.012(2) -0.009(2) -0.008(2)
C62 0.032(3) 0.041(3) 0.039(4) 0.001(3) -0.001(3) -0.001(3)
C21 0.016(3) 0.013(2) 0.031(3) -0.009(2) 0.006(2) -0.007(2)
C13 0.031(3) 0.032(3) 0.019(3) -0.014(2) 0.008(2) -0.014(3)
C18 0.039(3) 0.017(2) 0.025(3) -0.003(2) -0.003(2) -0.017(2)
C108 0.040(3) 0.022(3) 0.021(3) 0.001(2) -0.005(2) -0.017(3)
C49 0.022(3) 0.019(2) 0.027(3) -0.001(2) 0.000(2) -0.003(2)
C53 0.022(3) 0.020(2) 0.022(3) -0.007(2) 0.001(2) -0.003(2)
C26 0.029(3) 0.027(3) 0.026(3) 0.009(2) -0.006(2) -0.008(2)
C59 0.016(3) 0.030(3) 0.024(3) 0.001(2) 0.001(2) -0.010(2)
C63 0.034(3) 0.027(3) 0.019(3) -0.004(2) -0.008(2) -0.010(2)
C106 0.043(3) 0.038(3) 0.020(3) -0.002(2) 0.008(3) -0.025(3)
C67 0.031(3) 0.033(3) 0.048(4) -0.010(3) 0.002(3) -0.022(3)
C72 0.052(4) 0.047(4) 0.055(4) -0.022(3) 0.020(3) -0.037(3)

loop_
_atom_type_symbol
_atom_type_description
_atom_type_scat_dispersion_real
_atom_type_scat_dispersion_imag
_atom_type_scat_source
C C 0.0033 0.0016 'International Tables Vol C Tables 4.2.6.8 and 6.1.1.4'
H H 0.0000 0.0000 'International Tables Vol C Tables 4.2.6.8 and 6.1.1.4'
N N 0.0061 0.0033 'International Tables Vol C Tables 4.2.6.8 and 6.1.1.4'
B B 0.0013 0.0007 'International Tables Vol C Tables 4.2.6.8 and 6.1.1.4'
Si Si 0.0817 0.0704 'International Tables Vol C Tables 4.2.6.8 and 6.1.1.4'
P P 0.1023 0.0942 'International Tables Vol C Tables 4.2.6.8 and 6.1.1.4'
Ru Ru -1.2594 0.8363 'International Tables Vol C Tables 4.2.6.8 and 6.1.1.4'

loop_
_geom_angle_atom_site_label_1
_geom_angle_atom_site_label_2
_geom_angle_atom_site_label_3
_geom_angle
C46 Ru1 Si1 85.44(12)
C46 Ru1 P2 92.78(12)
Si1 Ru1 P2 126.65(5)
C46 Ru1 P3 92.28(12)
Si1 Ru1 P3 144.75(5)
P2 Ru1 P3 88.57(4)
C46 Ru1 P1 177.91(12)
Si1 Ru1 P1 95.70(4)
P2 Ru1 P1 87.95(4)
P3 Ru1 P1 85.78(4)
C46 Ru1 H1 89.6(18)
Si1 Ru1 H1 27.4(19)
P2 Ru1 H1 99.5(19)
P3 Ru1 H1 171.7(19)
P1 Ru1 H1 92.2(18)
C7 P1 C10 102.3(2)
C7 P1 C16 103.11(19)
C10 P1 C16 100.01(19)
C7 P1 Ru1 111.19(13)
C10 P1 Ru1 116.66(13)
C16 P1 Ru1 121.14(14)
C9 P3 C104 106.2(2)
C9 P3 C34 103.88(19)
C104 P3 C34 97.59(18)
C9 P3 Ru1 112.66(13)
C104 P3 Ru1 116.02(15)
C34 P3 Ru1 118.65(14)
C8 P2 C22 105.93(19)
C8 P2 C28 102.11(19)
C22 P2 C28 98.98(18)
C8 P2 Ru1 113.71(14)
C22 P2 Ru1 114.48(14)
C28 P2 Ru1 119.63(14)
C64 Si1 C55 106.00(19)
C64 Si1 Ru1 131.48(14)
C55 Si1 Ru1 122.40(14)
C64 Si1 H1 121(2)
C55 Si1 H1 119(2)
Ru1 Si1 H1 37(2)
C22 C23 C24 121.6(4)
C22 C23 H23 119.2
C24 C23 H23 119.2
C104 C109 C108 121.2(4)
C104 C109 H109 119.4
C108 C109 H109 119.4
C48 C47 N1 118.9(4)
C48 C47 C52 122.7(4)
N1 C47 C52 118.4(4)
C101 C36 C35 119.7(4)
C101 C36 H36 120.1
C35 C36 H36 120.1
C15 C10 C11 117.7(4)
C15 C10 P1 121.1(3)
C11 C10 P1 121.1(3)
C34 C35 C36 121.6(4)
C34 C35 H35 119.2
C36 C35 H35 119.2
C23 C22 C27 118.2(4)
C23 C22 P2 118.4(3)
C27 C22 P2 123.3(3)
C25 C24 C23 119.3(4)
C25 C24 H24 120.4
C23 C24 H24 120.4
C35 C34 C103 117.3(4)
C35 C34 P3 123.3(3)
C103 C34 P3 119.4(3)
C2 C1 C6 115.1(4)
C2 C1 B1 123.5(4)
C6 C1 B1 121.4(4)
C67 C66 C65 122.3(5)
C67 C66 H66 118.9
C65 C66 H66 118.9
C46 N1 C47 167.8(4)
C57 C58 C59 116.4(4)
C57 C58 C62 121.9(4)
C59 C58 C62 121.7(4)
B1 C9 P3 115.4(3)
B1 C9 H9A 108.4
P3 C9 H9A 108.4
B1 C9 H9B 108.4
P3 C9 H9B 108.4
H9A C9 H9B 107.5
C105 C104 C109 117.7(4)
C105 C104 P3 120.9(3)
C109 C104 P3 121.4(3)
C3 C2 C1 122.3(4)
C3 C2 H2 118.9
C1 C2 H2 118.9
C32 C33 C28 121.6(4)
C32 C33 H33 119.2
C28 C33 H33 119.2
C4 C3 C2 120.6(4)
C4 C3 H3 119.7
C2 C3 H3 119.7
C22 C27 C26 120.2(4)
C22 C27 H27 119.9
C26 C27 H27 119.9
C21 C16 C17 118.1(4)
C21 C16 P1 119.1(3)
C17 C16 P1 122.7(3)
C33 C28 C29 117.5(4)
C33 C28 P2 119.8(3)
C29 C28 P2 122.6(3)
C52 C54 H54A 109.5
C52 C54 H54B 109.5
H54A C54 H54B 109.5
C52 C54 H54C 109.5
H54A C54 H54C 109.5
H54B C54 H54C 109.5
C66 C65 C64 120.1(4)
C66 C65 C71 118.1(4)
C64 C65 C71 121.8(4)
B1 C8 P2 115.5(3)
B1 C8 H8A 108.4
P2 C8 H8A 108.4
B1 C8 H8B 108.4
P2 C8 H8B 108.4
H8A C8 H8B 107.5
C58 C57 C56 123.4(4)
C58 C57 H57 118.3
C56 C57 H57 118.3
C33 C32 C31 120.0(4)
C33 C32 H32 120.0
C31 C32 H32 120.0
C102 C103 C34 121.3(4)
C102 C103 H103 119.4
C34 C103 H103 119.4
C30 C29 C28 121.4(4)
C30 C29 H29 119.3
C28 C29 H29 119.3
C6 C5 C4 120.8(4)
C6 C5 H5 119.6
C4 C5 H5 119.6
N1 C46 Ru1 177.8(4)
C51 C52 C47 118.0(4)
C51 C52 C54 121.2(4)
C47 C52 C54 120.9(4)
C19 C20 C21 119.8(4)
C19 C20 H20 120.1
C21 C20 H20 120.1
C103 C102 C101 120.5(4)
C103 C102 H102 119.8
C101 C102 H102 119.8
C31 C30 C29 119.8(4)
C31 C30 H30 120.1
C29 C30 H30 120.1
C30 C31 C32 119.7(4)
C30 C31 H31 120.1
C32 C31 H31 120.1
C49 C48 C47 116.7(4)
C49 C48 C53 121.3(4)
C47 C48 C53 122.0(4)
C10 C15 C14 121.8(4)
C10 C15 H15 119.1
C14 C15 H15 119.1
C106 C105 C104 121.5(5)
C106 C105 H105 119.2
C104 C105 H105 119.2
C65 C71 H71A 109.5
C65 C71 H71B 109.5
H71A C71 H71B 109.5
C65 C71 H71C 109.5
H71A C71 H71C 109.5
H71B C71 H71C 109.5
C102 C101 C36 119.6(4)
C102 C101 H101 120.2
C36 C101 H101 120.2
C67 C68 C69 122.0(5)
C67 C68 H68 119.0
C69 C68 H68 119.0
C57 C56 C55 120.1(4)
C57 C56 C61 116.6(4)
C55 C56 C61 123.3(4)
C26 C25 C24 120.5(4)
C26 C25 H25 119.7
C24 C25 H25 119.7
C69 C64 C65 117.4(4)
C69 C64 Si1 127.0(3)
C65 C64 Si1 115.5(3)
C18 C19 C20 120.3(4)
C18 C19 H19 119.9
C20 C19 H19 119.9
C13 C14 C15 120.1(4)
C13 C14 H14 119.9
C15 C14 H14 119.9
C56 C61 H61A 109.5
C56 C61 H61B 109.5
H61A C61 H61B 109.5
C56 C61 H61C 109.5
H61A C61 H61C 109.5
H61B C61 H61C 109.5
C56 C55 C60 117.2(4)
C56 C55 Si1 123.7(3)
C60 C55 Si1 119.0(3)
C106 C107 C108 119.9(5)
C106 C107 H107 120.0
C108 C107 H107 120.0
C5 C6 C1 122.6(4)
C5 C6 H6 118.7
C1 C6 H6 118.7
C16 C17 C18 120.5(4)
C16 C17 H17 119.7
C18 C17 H17 119.7
B1 C7 P1 114.3(3)
B1 C7 H7A 108.7
P1 C7 H7A 108.7
B1 C7 H7B 108.7
P1 C7 H7B 108.7
H7A C7 H7B 107.6
C12 C11 C10 121.0(4)
C12 C11 H11 119.5
C10 C11 H11 119.5
C69 C73 H73A 109.5
C69 C73 H73B 109.5
H73A C73 H73B 109.5
C69 C73 H73C 109.5
H73A C73 H73C 109.5
H73B C73 H73C 109.5
C3 C4 C5 118.5(4)
C3 C4 H4 120.7
C5 C4 H4 120.7
C68 C69 C64 120.5(4)
C68 C69 C73 115.4(4)
C64 C69 C73 124.1(4)
C1 B1 C8 111.6(4)
C1 B1 C7 107.5(3)
C8 B1 C7 108.7(3)
C1 B1 C9 107.6(4)
C8 B1 C9 111.7(3)
C7 B1 C9 109.6(4)
C11 C12 C13 120.7(4)
C11 C12 H12 119.7
C13 C12 H12 119.7
C49 C50 C51 120.2(4)
C49 C50 H50 119.9
C51 C50 H50 119.9
C59 C60 C55 120.6(4)
C59 C60 C63 117.7(4)
C55 C60 C63 121.6(4)
C52 C51 C50 120.4(5)
C52 C51 H51 119.8
C50 C51 H51 119.8
C58 C62 H62A 109.5
C58 C62 H62B 109.5
H62A C62 H62B 109.5
C58 C62 H62C 109.5
H62A C62 H62C 109.5
H62B C62 H62C 109.5
C16 C21 C20 121.0(4)
C16 C21 H21 119.5
C20 C21 H21 119.5
C14 C13 C12 118.6(4)
C14 C13 H13 120.7
C12 C13 H13 120.7
C19 C18 C17 120.2(4)
C19 C18 H18 119.9
C17 C18 H18 119.9
C107 C108 C109 119.6(5)
C107 C108 H108 120.2
C109 C108 H108 120.2
C50 C49 C48 122.0(5)
C50 C49 H49 119.0
C48 C49 H49 119.0
C48 C53 H53A 109.5
C48 C53 H53B 109.5
H53A C53 H53B 109.5
C48 C53 H53C 109.5
H53A C53 H53C 109.5
H53B C53 H53C 109.5
C25 C26 C27 120.2(4)
C25 C26 H26 119.9
C27 C26 H26 119.9
C58 C59 C60 122.3(5)
C58 C59 H59 118.8
C60 C59 H59 118.8
C60 C63 H63A 109.5
C60 C63 H63B 109.5
H63A C63 H63B 109.5
C60 C63 H63C 109.5
H63A C63 H63C 109.5
H63B C63 H63C 109.5
C107 C106 C105 120.0(5)
C107 C106 H106 120.0
C105 C106 H106 120.0
C68 C67 C66 117.6(4)
C68 C67 C72 122.3(5)
C66 C67 C72 120.0(5)
C67 C72 H72A 109.5
C67 C72 H72B 109.5
H72A C72 H72B 109.5
C67 C72 H72C 109.5
H72A C72 H72C 109.5
H72B C72 H72C 109.5

loop_
_geom_bond_atom_site_label_1
_geom_bond_atom_site_label_2
_geom_bond_distance
Ru1 C46 1.940(4)
Ru1 Si1 2.2991(14)
Ru1 P2 2.3484(12)
Ru1 P3 2.3822(12)
Ru1 P1 2.4370(11)
Ru1 H1 1.54(5)
P1 C7 1.823(4)
P1 C10 1.841(4)
P1 C16 1.842(4)
P3 C9 1.806(4)
P3 C104 1.839(4)
P3 C34 1.841(4)
P2 C8 1.813(4)
P2 C22 1.842(4)
P2 C28 1.852(4)
Si1 C64 1.914(4)
Si1 C55 1.919(5)
Si1 H1 1.17(5)
C23 C22 1.383(6)
C23 C24 1.389(6)
C23 H23 0.9500
C109 C104 1.385(6)
C109 C108 1.386(6)
C109 H109 0.9500
C47 C48 1.395(6)
C47 N1 1.402(5)
C47 C52 1.402(6)
C36 C101 1.383(6)
C36 C35 1.394(6)
C36 H36 0.9500
C10 C15 1.377(6)
C10 C11 1.397(6)
C35 C34 1.390(6)
C35 H35 0.9500
C22 C27 1.385(6)
C24 C25 1.371(6)
C24 H24 0.9500
C34 C103 1.402(6)
C1 C2 1.393(6)
C1 C6 1.403(6)
C1 B1 1.627(6)
C66 C67 1.388(7)
C66 C65 1.390(6)
C66 H66 0.9500
N1 C46 1.177(5)
C58 C57 1.378(6)
C58 C59 1.383(6)
C58 C62 1.500(6)
C9 B1 1.680(6)
C9 H9A 0.9900
C9 H9B 0.9900
C104 C105 1.384(6)
C2 C3 1.393(6)
C2 H2 0.9500
C33 C32 1.380(6)
C33 C28 1.388(5)
C33 H33 0.9500
C3 C4 1.372(6)
C3 H3 0.9500
C27 C26 1.400(6)
C27 H27 0.9500
C16 C21 1.387(6)
C16 C17 1.387(6)
C28 C29 1.394(6)
C54 C52 1.505(6)
C54 H54A 0.9800
C54 H54B 0.9800
C54 H54C 0.9800
C65 C64 1.411(6)
C65 C71 1.496(6)
C8 B1 1.659(6)
C8 H8A 0.9900
C8 H8B 0.9900
C57 C56 1.398(6)
C57 H57 0.9500
C32 C31 1.382(6)
C32 H32 0.9500
C103 C102 1.378(6)
C103 H103 0.9500
C29 C30 1.387(6)
C29 H29 0.9500
C5 C6 1.375(6)
C5 C4 1.375(6)
C5 H5 0.9500
C52 C51 1.385(6)
C20 C19 1.369(6)
C20 C21 1.391(6)
C20 H20 0.9500
C102 C101 1.383(6)
C102 H102 0.9500
C30 C31 1.380(6)
C30 H30 0.9500
C31 H31 0.9500
C48 C49 1.391(6)
C48 C53 1.488(6)
C15 C14 1.382(6)
C15 H15 0.9500
C105 C106 1.376(6)
C105 H105 0.9500
C71 H71A 0.9800
C71 H71B 0.9800
C71 H71C 0.9800
C101 H101 0.9500
C68 C67 1.374(7)
C68 C69 1.397(6)
C68 H68 0.9500
C56 C55 1.401(6)
C56 C61 1.511(6)
C25 C26 1.365(6)
C25 H25 0.9500
C64 C69 1.408(6)
C19 C18 1.365(6)
C19 H19 0.9500
C14 C13 1.382(6)
C14 H14 0.9500
C61 H61A 0.9800
C61 H61B 0.9800
C61 H61C 0.9800
C55 C60 1.411(6)
C107 C106 1.369(7)
C107 C108 1.381(7)
C107 H107 0.9500
C6 H6 0.9500
C17 C18 1.393(6)
C17 H17 0.9500
C7 B1 1.662(6)
C7 H7A 0.9900
C7 H7B 0.9900
C11 C12 1.370(6)
C11 H11 0.9500
C73 C69 1.505(6)
C73 H73A 0.9800
C73 H73B 0.9800
C73 H73C 0.9800
C4 H4 0.9500
C12 C13 1.394(6)
C12 H12 0.9500
C50 C49 1.369(6)
C50 C51 1.390(7)
C50 H50 0.9500
C60 C59 1.401(6)
C60 C63 1.496(6)
C51 H51 0.9500
C62 H62A 0.9800
C62 H62B 0.9800
C62 H62C 0.9800
C21 H21 0.9500
C13 H13 0.9500
C18 H18 0.9500
C108 H108 0.9500
C49 H49 0.9500
C53 H53A 0.9800
C53 H53B 0.9800
C53 H53C 0.9800
C26 H26 0.9500
C59 H59 0.9500
C63 H63A 0.9800
C63 H63B 0.9800
C63 H63C 0.9800
C106 H106 0.9500
C67 C72 1.516(6)
C72 H72A 0.9800
C72 H72B 0.9800
C72 H72C 0.9800

loop_
_geom_torsion_atom_site_label_1
_geom_torsion_atom_site_label_2
_geom_torsion_atom_site_label_3
_geom_torsion_atom_site_label_4
_geom_torsion
C46 Ru1 P1 C7 -86(4)
Si1 Ru1 P1 C7 151.16(16)
P2 Ru1 P1 C7 24.53(15)
P3 Ru1 P1 C7 -64.19(15)
C46 Ru1 P1 C10 31(4)
Si1 Ru1 P1 C10 -92.11(15)
P2 Ru1 P1 C10 141.26(15)
P3 Ru1 P1 C10 52.54(15)
C46 Ru1 P1 C16 153(4)
Si1 Ru1 P1 C16 29.93(18)
P2 Ru1 P1 C16 -96.70(17)
P3 Ru1 P1 C16 174.58(18)
C46 Ru1 P3 C9 -152.54(19)
Si1 Ru1 P3 C9 122.14(16)
P2 Ru1 P3 C9 -59.82(16)
P1 Ru1 P3 C9 28.23(16)
C46 Ru1 P3 C104 84.82(19)
Si1 Ru1 P3 C104 -0.50(17)
P2 Ru1 P3 C104 177.54(15)
P1 Ru1 P3 C104 -94.41(15)
C46 Ru1 P3 C34 -30.92(19)
Si1 Ru1 P3 C34 -116.24(16)
P2 Ru1 P3 C34 61.80(16)
P1 Ru1 P3 C34 149.85(16)
C46 Ru1 P2 C8 119.20(18)
Si1 Ru1 P2 C8 -154.42(14)
P3 Ru1 P2 C8 26.99(14)
P1 Ru1 P2 C8 -58.84(14)
C46 Ru1 P2 C22 -118.83(19)
Si1 Ru1 P2 C22 -32.45(16)
P3 Ru1 P2 C22 148.96(15)
P1 Ru1 P2 C22 63.12(15)
C46 Ru1 P2 C28 -1.7(2)
Si1 Ru1 P2 C28 84.70(16)
P3 Ru1 P2 C28 -93.90(16)
P1 Ru1 P2 C28 -179.73(16)
C46 Ru1 Si1 C64 -173.8(2)
P2 Ru1 Si1 C64 96.1(2)
P3 Ru1 Si1 C64 -86.3(2)
P1 Ru1 Si1 C64 4.4(2)
C46 Ru1 Si1 C55 1.6(2)
P2 Ru1 Si1 C55 -88.46(18)
P3 Ru1 Si1 C55 89.10(19)
P1 Ru1 Si1 C55 179.85(17)
C7 P1 C10 C15 139.5(3)
C16 P1 C10 C15 -114.6(3)
Ru1 P1 C10 C15 18.0(4)
C7 P1 C10 C11 -42.1(4)
C16 P1 C10 C11 63.8(4)
Ru1 P1 C10 C11 -163.7(3)
C101 C36 C35 C34 0.9(7)
C24 C23 C22 C27 0.4(6)
C24 C23 C22 P2 178.5(3)
C8 P2 C22 C23 171.7(3)
C28 P2 C22 C23 -82.9(4)
Ru1 P2 C22 C23 45.6(4)
C8 P2 C22 C27 -10.3(4)
C28 P2 C22 C27 95.1(4)
Ru1 P2 C22 C27 -136.4(3)
C22 C23 C24 C25 1.5(7)
C36 C35 C34 C103 -1.5(6)
C36 C35 C34 P3 179.2(3)
C9 P3 C34 C35 6.9(4)
C104 P3 C34 C35 115.7(4)
Ru1 P3 C34 C35 -119.0(3)
C9 P3 C34 C103 -172.3(3)
C104 P3 C34 C103 -63.5(4)
Ru1 P3 C34 C103 61.8(4)
C48 C47 N1 C46 -147.3(18)
C52 C47 N1 C46 32(2)
C104 P3 C9 B1 162.5(3)
C34 P3 C9 B1 -95.2(3)
Ru1 P3 C9 B1 34.5(3)
C108 C109 C104 C105 -0.6(6)
C108 C109 C104 P3 179.6(3)
C9 P3 C104 C105 28.2(4)
C34 P3 C104 C105 -78.7(4)
Ru1 P3 C104 C105 154.1(3)
C9 P3 C104 C109 -152.0(3)
C34 P3 C104 C109 101.1(4)
Ru1 P3 C104 C109 -26.1(4)
C6 C1 C2 C3 -2.5(6)
B1 C1 C2 C3 179.1(4)
C1 C2 C3 C4 0.9(6)
C23 C22 C27 C26 -1.9(7)
P2 C22 C27 C26 -179.9(4)
C7 P1 C16 C21 -56.5(4)
C10 P1 C16 C21 -161.7(4)
Ru1 P1 C16 C21 68.6(4)
C7 P1 C16 C17 120.4(4)
C10 P1 C16 C17 15.1(4)
Ru1 P1 C16 C17 -114.6(4)
C32 C33 C28 C29 -2.5(6)
C32 C33 C28 P2 172.7(3)
C8 P2 C28 C33 -47.9(4)
C22 P2 C28 C33 -156.4(3)
Ru1 P2 C28 C33 78.7(4)
C8 P2 C28 C29 127.0(4)
C22 P2 C28 C29 18.5(4)
Ru1 P2 C28 C29 -106.5(3)
C67 C66 C65 C64 1.8(7)
C67 C66 C65 C71 -179.0(5)
C22 P2 C8 B1 -93.9(3)
C28 P2 C8 B1 163.0(3)
Ru1 P2 C8 B1 32.7(3)
C59 C58 C57 C56 -0.6(7)
C62 C58 C57 C56 179.4(4)
C28 C33 C32 C31 1.8(7)
C35 C34 C103 C102 1.2(6)
P3 C34 C103 C102 -179.5(3)
C33 C28 C29 C30 1.8(6)
P2 C28 C29 C30 -173.2(3)
C47 N1 C46 Ru1 6(12)
Si1 Ru1 C46 N1 32(10)
P2 Ru1 C46 N1 158(10)
P3 Ru1 C46 N1 -113(10)
P1 Ru1 C46 N1 -91(11)
C48 C47 C52 C51 1.9(7)
N1 C47 C52 C51 -177.6(4)
C48 C47 C52 C54 -177.2(4)
N1 C47 C52 C54 3.3(6)
C34 C103 C102 C101 -0.4(7)
C28 C29 C30 C31 -0.5(7)
C29 C30 C31 C32 -0.3(7)
C33 C32 C31 C30 -0.4(7)
N1 C47 C48 C49 177.5(4)
C52 C47 C48 C49 -1.9(6)
N1 C47 C48 C53 -2.6(6)
C52 C47 C48 C53 177.9(4)
C11 C10 C15 C14 1.4(6)
P1 C10 C15 C14 179.7(3)
C109 C104 C105 C106 1.7(6)
P3 C104 C105 C106 -178.5(3)
C103 C102 C101 C36 -0.3(7)
C35 C36 C101 C102 0.0(7)
C58 C57 C56 C55 0.1(7)
C58 C57 C56 C61 178.5(4)
C23 C24 C25 C26 -1.8(7)
C66 C65 C64 C69 -2.0(7)
C71 C65 C64 C69 178.8(4)
C66 C65 C64 Si1 176.7(4)
C71 C65 C64 Si1 -2.6(6)
C55 Si1 C64 C69 -104.3(4)
Ru1 Si1 C64 C69 71.7(5)
C55 Si1 C64 C65 77.2(4)
Ru1 Si1 C64 C65 -106.8(3)
C21 C20 C19 C18 -0.4(7)
C10 C15 C14 C13 0.0(7)
C57 C56 C55 C60 0.3(6)
C61 C56 C55 C60 -178.0(4)
C57 C56 C55 Si1 -174.9(3)
C61 C56 C55 Si1 6.8(6)
C64 Si1 C55 C56 -122.1(4)
Ru1 Si1 C55 C56 61.5(4)
C64 Si1 C55 C60 62.8(4)
Ru1 Si1 C55 C60 -113.6(3)
C4 C5 C6 C1 -0.5(7)
C2 C1 C6 C5 2.3(6)
B1 C1 C6 C5 -179.3(4)
C21 C16 C17 C18 -0.2(7)
P1 C16 C17 C18 -177.0(4)
C10 P1 C7 B1 -87.3(3)
C16 P1 C7 B1 169.2(3)
Ru1 P1 C7 B1 37.9(3)
C15 C10 C11 C12 -1.5(6)
P1 C10 C11 C12 -179.9(4)
C2 C3 C4 C5 1.1(7)
C6 C5 C4 C3 -1.3(7)
C67 C68 C69 C64 2.1(7)
C67 C68 C69 C73 -177.0(5)
C65 C64 C69 C68 0.2(7)
Si1 C64 C69 C68 -178.3(3)
C65 C64 C69 C73 179.1(4)
Si1 C64 C69 C73 0.6(7)
C2 C1 B1 C8 -27.3(5)
C6 C1 B1 C8 154.4(4)
C2 C1 B1 C7 91.8(5)
C6 C1 B1 C7 -86.4(5)
C2 C1 B1 C9 -150.2(4)
C6 C1 B1 C9 31.6(5)
P2 C8 B1 C1 161.0(3)
P2 C8 B1 C7 42.6(4)
P2 C8 B1 C9 -78.5(4)
P1 C7 B1 C1 154.1(3)
P1 C7 B1 C8 -85.0(4)
P1 C7 B1 C9 37.4(4)
P3 C9 B1 C1 160.6(3)
P3 C9 B1 C8 37.9(4)
P3 C9 B1 C7 -82.7(4)
C10 C11 C12 C13 0.3(7)
C56 C55 C60 C59 -0.3(6)
Si1 C55 C60 C59 175.2(3)
C56 C55 C60 C63 179.1(4)
Si1 C55 C60 C63 -5.5(6)
C47 C52 C51 C50 -0.6(7)
C54 C52 C51 C50 178.5(4)
C49 C50 C51 C52 -0.6(7)
C17 C16 C21 C20 0.7(7)
P1 C16 C21 C20 177.7(3)
C19 C20 C21 C16 -0.5(7)
C15 C14 C13 C12 -1.2(7)
C11 C12 C13 C14 1.1(7)
C20 C19 C18 C17 0.9(7)
C16 C17 C18 C19 -0.6(7)
C106 C107 C108 C109 1.5(7)
C104 C109 C108 C107 -1.0(7)
C51 C50 C49 C48 0.5(7)
C47 C48 C49 C50 0.7(7)
C53 C48 C49 C50 -179.1(4)
C24 C25 C26 C27 0.3(8)
C22 C27 C26 C25 1.6(7)
C57 C58 C59 C60 0.7(7)
C62 C58 C59 C60 -179.3(4)
C55 C60 C59 C58 -0.3(7)
C63 C60 C59 C58 -179.6(4)
C108 C107 C106 C105 -0.5(7)
C104 C105 C106 C107 -1.2(7)
C69 C68 C67 C66 -2.3(8)
C69 C68 C67 C72 175.4(5)
C65 C66 C67 C68 0.4(8)
C65 C66 C67 C72 -177.4(5)

loop_
_platon_squeeze_void_nr
_platon_squeeze_void_average_x
_platon_squeeze_void_average_y
_platon_squeeze_void_average_z
_platon_squeeze_void_volume
_platon_squeeze_void_count_electrons
_platon_squeeze_void_content
1 0.000 0.000 0.000 347 108 ' '
